data_7214062
loop_
_publ_author_name
'Ding, Jian-Gang'
'Zhu, Xia'
'Cui, Yan-Feng'
'Liang, Na'
'Sun, Peng-Peng'
'Chen, Qian'
'Li, Bao-Long'
'Li, Hai-Yan'

_publ_section_title
;
 Structurally versatile cadmium coordination polymers based on
 bis(1,2,4-triazol)ethane and rigid aromatic multicarboxylates: syntheses,
 structures and properties
;
_journal_issue 9
_journal_name_full CrystEngComm
_journal_page_first 1632
_journal_paper_doi 10.1039/c3ce42189a
_journal_volume 16
_journal_year 2014
_chemical_formula_moiety 'C20 H16 Cd N6 O6 '
_chemical_formula_sum 'C20 H16 Cd N6 O6'
_chemical_formula_weight 548.79
_chemical_name_systematic
; 
 ? 
;
_space_group_IT_number 60
_symmetry_cell_setting orthorhombic
_symmetry_Int_Tables_number 60
_symmetry_space_group_name_Hall '-P 2n 2ab'
_symmetry_space_group_name_H-M 'P b c n'
_atom_sites_solution_hydrogens geom
_atom_sites_solution_primary direct
_atom_sites_solution_secondary difmap
_audit_creation_method SHELXL-97
_cell_angle_alpha 90.00
_cell_angle_beta 90.00
_cell_angle_gamma 90.00
_cell_formula_units_Z 4
_cell_length_a 19.6725(14)
_cell_length_b 10.3235(7)
_cell_length_c 10.5318(7)
_cell_measurement_reflns_used 8243
_cell_measurement_temperature 223(2)
_cell_measurement_theta_max 27.5
_cell_measurement_theta_min 3.1
_cell_volume 2138.9(3)
_computing_cell_refinement CrystalClear
_computing_data_collection CrystalClear
_computing_data_reduction CrystalStructure
_computing_molecular_graphics 'Bruker SHELXTL'
_computing_publication_material 'Bruker SHELXTL'
_computing_structure_refinement 'SHELXL-97 (Sheldrick, 1997)'
_computing_structure_solution 'SHELXS-97 (Sheldrick, 1990)'
_diffrn_ambient_temperature 223(2)
_diffrn_detector_area_resol_mean 14.63
_diffrn_measured_fraction_theta_full 0.992
_diffrn_measured_fraction_theta_max 0.992
_diffrn_measurement_device_type 'Rigaku Saturn CCD'
_diffrn_measurement_method \w
_diffrn_radiation_monochromator graphite
_diffrn_radiation_source 'fine-focus sealed tube'
_diffrn_radiation_type MoK\a
_diffrn_radiation_wavelength 0.71075
_diffrn_reflns_av_R_equivalents 0.0291
_diffrn_reflns_av_sigmaI/netI 0.0232
_diffrn_reflns_limit_h_max 24
_diffrn_reflns_limit_h_min -24
_diffrn_reflns_limit_k_max 9
_diffrn_reflns_limit_k_min -13
_diffrn_reflns_limit_l_max 13
_diffrn_reflns_limit_l_min -12
_diffrn_reflns_number 11456
_diffrn_reflns_theta_full 27.48
_diffrn_reflns_theta_max 27.48
_diffrn_reflns_theta_min 3.45
_diffrn_standards_decay_% 0
_diffrn_standards_interval_count 0
_diffrn_standards_interval_time 0
_diffrn_standards_number 0
_exptl_absorpt_coefficient_mu 1.072
_exptl_absorpt_correction_T_max 0.8142
_exptl_absorpt_correction_T_min 0.6737
_exptl_absorpt_correction_type multi-scan
_exptl_absorpt_process_details 'Jacobson, R. (1998) Private communication'
_exptl_crystal_colour colorless
_exptl_crystal_density_diffrn 1.704
_exptl_crystal_density_method 'not measured'
_exptl_crystal_description block
_exptl_crystal_F_000 1096
_exptl_crystal_size_max 0.40
_exptl_crystal_size_mid 0.25
_exptl_crystal_size_min 0.20
_refine_diff_density_max 0.661
_refine_diff_density_min -0.674
_refine_diff_density_rms 0.086
_refine_ls_extinction_method none
_refine_ls_goodness_of_fit_ref 1.084
_refine_ls_hydrogen_treatment constr
_refine_ls_matrix_type full
_refine_ls_number_parameters 150
_refine_ls_number_reflns 2436
_refine_ls_number_restraints 0
_refine_ls_restrained_S_all 1.084
_refine_ls_R_factor_all 0.0422
_refine_ls_R_factor_gt 0.0358
_refine_ls_shift/su_max 0.000
_refine_ls_shift/su_mean 0.000
_refine_ls_structure_factor_coef Fsqd
_refine_ls_weighting_details 'calc w=1/[\s^2^(Fo^2^)+(0.0533P)^2^+1.6560P] where P=(Fo^2^+2Fc^2^)/3'
_refine_ls_weighting_scheme calc
_refine_ls_wR_factor_gt 0.0925
_refine_ls_wR_factor_ref 0.0969
_reflns_number_gt 2217
_reflns_number_total 2436
_reflns_threshold_expression >2sigma(I)
_cod_data_source_file c3ce42189a.txt
_cod_data_source_block Cdbtreobc
_cod_depositor_comments
;
The following automatic conversions were performed:

'_exptl_absorpt_correction_type' value 'Multi-scan' changed to
'multi-scan' according to
/usr/data/users/saulius/automatic-downloads/current/RSC/lib/dictionaries/cif_core.dic
dictionary named 'cif_core.dic' version 2.4.2 from 2011-04-26.

Automatic conversion script
Id: cif_fix_values 2281 2013-09-26 08:29:07Z andrius 
;
_cod_database_code 7214062

loop_
_symmetry_equiv_pos_as_xyz
'x, y, z'
'-x+1/2, y+1/2, z'
'x, -y, z+1/2'
'-x+1/2, -y+1/2, z+1/2'
'-x, -y, -z'
'x-1/2, -y-1/2, -z'
'-x, y, -z-1/2'
'x-1/2, y-1/2, -z-1/2'

loop_
_atom_site_label
_atom_site_type_symbol
_atom_site_fract_x
_atom_site_fract_y
_atom_site_fract_z
_atom_site_U_iso_or_equiv
_atom_site_adp_type
_atom_site_occupancy
_atom_site_symmetry_multiplicity
_atom_site_calc_flag
_atom_site_refinement_flags
Cd1 Cd 0.5000 0.61808(3) 0.2500 0.02153(12) Uani 1 2 d S
O1 O 0.58309(11) 0.4438(2) 0.22783(19) 0.0300(5) Uani 1 1 d .
O2 O 0.58662(10) 0.5801(2) 0.38767(19) 0.0299(4) Uani 1 1 d .
O3 O 0.85837(10) 0.2804(2) 0.50713(19) 0.0320(5) Uani 1 1 d .
N1 N 0.46336(12) 0.7510(2) 0.4066(2) 0.0262(5) Uani 1 1 d .
N2 N 0.42796(15) 0.8658(3) 0.3937(3) 0.0380(6) Uani 1 1 d .
N3 N 0.45603(12) 0.8388(2) 0.5935(2) 0.0249(5) Uani 1 1 d .
C1 C 0.46221(17) 0.8584(3) 0.7310(3) 0.0295(7) Uani 1 1 d .
H1A H 0.4383 0.7890 0.7761 0.035 Uiso 1 1 calc R
H1B H 0.4414 0.9411 0.7548 0.035 Uiso 1 1 calc R
C2 C 0.47950(15) 0.7375(3) 0.5260(3) 0.0250(5) Uani 1 1 d .
H2A H 0.5039 0.6674 0.5599 0.030 Uiso 1 1 calc R
C3 C 0.42472(17) 0.9155(3) 0.5072(3) 0.0356(7) Uani 1 1 d .
H3A H 0.4034 0.9945 0.5267 0.043 Uiso 1 1 calc R
C4 C 0.67501(14) 0.4241(3) 0.3749(3) 0.0244(6) Uani 1 1 d .
C5 C 0.70027(15) 0.4598(3) 0.4935(3) 0.0295(6) Uani 1 1 d .
H5A H 0.6756 0.5180 0.5444 0.035 Uiso 1 1 calc R
C6 C 0.76156(16) 0.4100(3) 0.5367(3) 0.0313(6) Uani 1 1 d .
H6A H 0.7786 0.4347 0.6165 0.038 Uiso 1 1 calc R
C7 C 0.79747(14) 0.3236(3) 0.4614(3) 0.0270(6) Uani 1 1 d .
C8 C 0.77221(14) 0.2861(3) 0.3440(3) 0.0305(6) Uani 1 1 d .
H8A H 0.7966 0.2271 0.2936 0.037 Uiso 1 1 calc R
C9 C 0.71116(15) 0.3354(3) 0.3016(3) 0.0297(6) Uani 1 1 d .
H9A H 0.6938 0.3090 0.2226 0.036 Uiso 1 1 calc R
C10 C 0.61163(13) 0.4842(3) 0.3261(3) 0.0234(5) Uani 1 1 d .

loop_
_atom_site_aniso_label
_atom_site_aniso_U_11
_atom_site_aniso_U_22
_atom_site_aniso_U_33
_atom_site_aniso_U_23
_atom_site_aniso_U_13
_atom_site_aniso_U_12
Cd1 0.02230(19) 0.02294(18) 0.01936(18) 0.000 -0.00303(10) 0.000
O1 0.0284(11) 0.0309(11) 0.0308(10) -0.0043(8) -0.0068(9) 0.0044(9)
O2 0.0256(10) 0.0289(10) 0.0351(11) -0.0061(9) -0.0047(9) 0.0070(8)
O3 0.0261(10) 0.0322(11) 0.0376(11) -0.0041(9) -0.0082(9) 0.0075(8)
N1 0.0298(12) 0.0255(12) 0.0232(11) -0.0007(9) -0.0019(10) 0.0045(9)
N2 0.0483(17) 0.0365(15) 0.0292(14) 0.0016(11) -0.0044(13) 0.0172(12)
N3 0.0318(12) 0.0211(11) 0.0218(11) -0.0013(9) 0.0019(10) 0.0031(9)
C1 0.0359(19) 0.0329(15) 0.0195(13) -0.0039(11) 0.0017(12) 0.0038(13)
C2 0.0299(13) 0.0204(13) 0.0247(13) 0.0032(10) 0.0019(12) 0.0021(11)
C3 0.0439(18) 0.0311(15) 0.0319(16) -0.0019(13) -0.0038(14) 0.0164(14)
C4 0.0247(13) 0.0228(13) 0.0258(14) 0.0014(11) -0.0005(11) 0.0027(10)
C5 0.0290(15) 0.0310(15) 0.0285(15) -0.0047(12) -0.0007(12) 0.0069(12)
C6 0.0350(16) 0.0324(15) 0.0266(14) -0.0038(12) -0.0046(13) 0.0070(12)
C7 0.0239(14) 0.0255(14) 0.0317(14) 0.0011(11) -0.0041(12) 0.0022(11)
C8 0.0308(15) 0.0311(15) 0.0296(15) -0.0065(12) 0.0005(12) 0.0092(12)
C9 0.0323(16) 0.0303(15) 0.0266(14) -0.0049(12) -0.0036(13) 0.0057(12)
C10 0.0220(12) 0.0216(13) 0.0267(13) 0.0024(11) 0.0027(11) -0.0013(10)

loop_
_atom_type_symbol
_atom_type_description
_atom_type_scat_dispersion_real
_atom_type_scat_dispersion_imag
_atom_type_scat_source
C C 0.0033 0.0016 'International Tables Vol C Tables 4.2.6.8 and 6.1.1.4'
H H 0.0000 0.0000 'International Tables Vol C Tables 4.2.6.8 and 6.1.1.4'
N N 0.0061 0.0033 'International Tables Vol C Tables 4.2.6.8 and 6.1.1.4'
O O 0.0106 0.0060 'International Tables Vol C Tables 4.2.6.8 and 6.1.1.4'
Cd Cd -0.8075 1.2024 'International Tables Vol C Tables 4.2.6.8 and 6.1.1.4'

loop_
_geom_angle_atom_site_label_1
_geom_angle_atom_site_label_2
_geom_angle_atom_site_label_3
_geom_angle
_geom_angle_site_symmetry_1
_geom_angle_site_symmetry_3
N1 Cd1 N1 105.36(12) . 7_656
N1 Cd1 O2 109.31(8) . 7_656
N1 Cd1 O2 83.02(7) 7_656 7_656
N1 Cd1 O2 83.02(8) . .
N1 Cd1 O2 109.31(8) 7_656 .
O2 Cd1 O2 160.14(10) 7_656 .
N1 Cd1 O1 99.43(8) . 7_656
N1 Cd1 O1 136.85(7) 7_656 7_656
O2 Cd1 O1 55.38(7) 7_656 7_656
O2 Cd1 O1 108.31(7) . 7_656
N1 Cd1 O1 136.85(7) . .
N1 Cd1 O1 99.43(8) 7_656 .
O2 Cd1 O1 108.31(7) 7_656 .
O2 Cd1 O1 55.38(7) . .
O1 Cd1 O1 85.09(11) 7_656 .
N1 Cd1 C10 105.42(8) . 7_656
N1 Cd1 C10 110.55(8) 7_656 7_656
O2 Cd1 C10 28.01(8) 7_656 7_656
O2 Cd1 C10 135.02(8) . 7_656
O1 Cd1 C10 27.38(7) 7_656 7_656
O1 Cd1 C10 97.94(7) . 7_656
N1 Cd1 C10 110.55(8) . .
N1 Cd1 C10 105.42(8) 7_656 .
O2 Cd1 C10 135.02(8) 7_656 .
O2 Cd1 C10 28.01(8) . .
O1 Cd1 C10 97.94(7) 7_656 .
O1 Cd1 C10 27.38(7) . .
C10 Cd1 C10 118.83(11) 7_656 .
C10 O1 Cd1 88.60(16) . .
C10 O2 Cd1 95.64(16) . .
C2 N1 N2 108.0(2) . .
C2 N1 Cd1 124.08(19) . .
N2 N1 Cd1 127.54(18) . .
C3 N2 N1 105.8(2) . .
C2 N3 C3 104.8(2) . .
C2 N3 C1 126.9(2) . .
C3 N3 C1 128.3(2) . .
N3 C1 C1 109.7(3) . 7_657
N3 C1 H1A 109.7 . .
C1 C1 H1A 109.7 7_657 .
N3 C1 H1B 109.7 . .
C1 C1 H1B 109.7 7_657 .
H1A C1 H1B 108.2 . .
N1 C2 N3 110.1(2) . .
N1 C2 H2A 125.0 . .
N3 C2 H2A 125.0 . .
N2 C3 N3 111.3(3) . .
N2 C3 H3A 124.3 . .
N3 C3 H3A 124.3 . .
C9 C4 C5 119.2(3) . .
C9 C4 C10 120.8(2) . .
C5 C4 C10 119.9(2) . .
C6 C5 C4 120.4(3) . .
C6 C5 H5A 119.8 . .
C4 C5 H5A 119.8 . .
C7 C6 C5 119.5(3) . .
C7 C6 H6A 120.2 . .
C5 C6 H6A 120.2 . .
O3 C7 C6 117.1(3) . .
O3 C7 C8 122.5(3) . .
C6 C7 C8 120.5(3) . .
C9 C8 C7 119.8(3) . .
C9 C8 H8A 120.1 . .
C7 C8 H8A 120.1 . .
C8 C9 C4 120.6(3) . .
C8 C9 H9A 119.7 . .
C4 C9 H9A 119.7 . .
O1 C10 O2 120.3(2) . .
O1 C10 C4 121.6(2) . .
O2 C10 C4 118.1(2) . .
O1 C10 Cd1 64.02(15) . .
O2 C10 Cd1 56.35(13) . .
C4 C10 Cd1 173.79(19) . .

loop_
_geom_bond_atom_site_label_1
_geom_bond_atom_site_label_2
_geom_bond_distance
_geom_bond_site_symmetry_2
Cd1 N1 2.263(2) .
Cd1 N1 2.263(2) 7_656
Cd1 O2 2.2715(19) 7_656
Cd1 O2 2.2715(19) .
Cd1 O1 2.442(2) 7_656
Cd1 O1 2.442(2) .
Cd1 C10 2.716(3) 7_656
Cd1 C10 2.716(3) .
O1 C10 1.249(3) .
O2 C10 1.282(3) .
O3 C7 1.366(3) .
N1 C2 1.304(4) .
N1 N2 1.382(3) .
N2 C3 1.302(4) .
N3 C2 1.347(4) .
N3 C3 1.354(4) .
N3 C1 1.467(3) .
C1 C1 1.540(7) 7_657
C1 H1A 0.9800 .
C1 H1B 0.9800 .
C2 H2A 0.9400 .
C3 H3A 0.9400 .
C4 C9 1.392(4) .
C4 C5 1.394(4) .
C4 C10 1.485(4) .
C5 C6 1.388(4) .
C5 H5A 0.9400 .
C6 C7 1.387(4) .
C6 H6A 0.9400 .
C7 C8 1.388(4) .
C8 C9 1.379(4) .
C8 H8A 0.9400 .
C9 H9A 0.9400 .

loop_
_geom_torsion_atom_site_label_1
_geom_torsion_atom_site_label_2
_geom_torsion_atom_site_label_3
_geom_torsion_atom_site_label_4
_geom_torsion
_geom_torsion_site_symmetry_1
_geom_torsion_site_symmetry_4
N1 Cd1 O1 C10 -19.3(2) . .
N1 Cd1 O1 C10 105.40(17) 7_656 .
O2 Cd1 O1 C10 -168.89(16) 7_656 .
O2 Cd1 O1 C10 -1.62(15) . .
O1 Cd1 O1 C10 -117.88(18) 7_656 .
C10 Cd1 O1 C10 -142.11(15) 7_656 .
N1 Cd1 O2 C10 169.48(17) . .
N1 Cd1 O2 C10 -86.64(17) 7_656 .
O2 Cd1 O2 C10 39.58(15) 7_656 .
O1 Cd1 O2 C10 71.82(17) 7_656 .
O1 Cd1 O2 C10 1.58(15) . .
C10 Cd1 O2 C10 64.6(2) 7_656 .
N1 Cd1 N1 C2 -132.6(3) 7_656 .
O2 Cd1 N1 C2 139.5(2) 7_656 .
O2 Cd1 N1 C2 -24.5(2) . .
O1 Cd1 N1 C2 83.0(2) 7_656 .
O1 Cd1 N1 C2 -9.9(3) . .
C10 Cd1 N1 C2 110.4(2) 7_656 .
C10 Cd1 N1 C2 -19.2(3) . .
N1 Cd1 N1 N2 39.2(2) 7_656 .
O2 Cd1 N1 N2 -48.7(2) 7_656 .
O2 Cd1 N1 N2 147.4(2) . .
O1 Cd1 N1 N2 -105.2(2) 7_656 .
O1 Cd1 N1 N2 162.0(2) . .
C10 Cd1 N1 N2 -77.8(2) 7_656 .
C10 Cd1 N1 N2 152.6(2) . .
C2 N1 N2 C3 0.0(4) . .
Cd1 N1 N2 C3 -172.9(2) . .
C2 N3 C1 C1 58.3(3) . 7_657
C3 N3 C1 C1 -123.3(3) . 7_657
N2 N1 C2 N3 0.2(3) . .
Cd1 N1 C2 N3 173.42(17) . .
C3 N3 C2 N1 -0.3(3) . .
C1 N3 C2 N1 178.4(3) . .
N1 N2 C3 N3 -0.2(4) . .
C2 N3 C3 N2 0.3(4) . .
C1 N3 C3 N2 -178.4(3) . .
C9 C4 C5 C6 1.5(5) . .
C10 C4 C5 C6 -176.1(3) . .
C4 C5 C6 C7 -0.4(5) . .
C5 C6 C7 O3 178.3(3) . .
C5 C6 C7 C8 -0.6(5) . .
O3 C7 C8 C9 -178.4(3) . .
C6 C7 C8 C9 0.3(5) . .
C7 C8 C9 C4 0.8(5) . .
C5 C4 C9 C8 -1.8(5) . .
C10 C4 C9 C8 175.9(3) . .
Cd1 O1 C10 O2 2.7(3) . .
Cd1 O1 C10 C4 -177.1(2) . .
Cd1 O2 C10 O1 -2.9(3) . .
Cd1 O2 C10 C4 176.8(2) . .
C9 C4 C10 O1 11.1(4) . .
C5 C4 C10 O1 -171.3(3) . .
C9 C4 C10 O2 -168.7(3) . .
C5 C4 C10 O2 8.9(4) . .
O2 Cd1 C10 O1 15.0(2) 7_656 .
O2 Cd1 C10 O1 177.2(3) . .
O1 Cd1 C10 O1 62.8(2) 7_656 .
C10 Cd1 C10 O1 43.97(15) 7_656 .
N1 Cd1 C10 O2 -11.16(18) . .
N1 Cd1 C10 O2 102.23(16) 7_656 .
O2 Cd1 C10 O2 -162.17(12) 7_656 .
O1 Cd1 C10 O2 -114.39(16) 7_656 .
O1 Cd1 C10 O2 -177.2(3) . .
C10 Cd1 C10 O2 -133.20(17) 7_656 .
